data_4516619
loop_
_publ_author_name
'Liang, Yawei'
'Strohecker, Daniel'
'Lynch, Vincent'
'Holliday, Bradley J.'
'Jones, Richard A.'

_publ_section_title
;
 A Thiophene-Containing Conductive Metallopolymer Using an Fe(II)
 Bis(terpyridine) Core for Electrochromic Materials.
;
_journal_issue 50
_journal_name_full 'ACS applied materials &amp; interfaces'
_journal_page_first 34568
_journal_page_last 34580
_journal_paper_doi 10.1021/acsami.6b11657
_journal_volume 8
_journal_year 2016
_chemical_formula_moiety '2 C19 H13 N3 S, Fe 2+, 2 B F4 1-, 2 H2 O'
_chemical_formula_sum 'C38 H30 B2 F8 Fe N6 O2 S2'
_chemical_formula_weight 896.27
_space_group_crystal_system monoclinic
_space_group_IT_number 15
_space_group_name_Hall '-I 2ya'
_space_group_name_H-M_alt 'I 1 2/a 1'
_atom_sites_solution_hydrogens mixed
_audit_creation_method SHELXL-2014/7
_cell_angle_alpha 90
_cell_angle_beta 92.371(2)
_cell_angle_gamma 90
_cell_formula_units_Z 4
_cell_length_a 10.0749(5)
_cell_length_b 31.8249(16)
_cell_length_c 11.4229(9)
_cell_measurement_reflns_used 9970
_cell_measurement_temperature 100(2)
_cell_measurement_theta_max 27.92
_cell_measurement_theta_min 2.56
_cell_volume 3659.4(4)
_computing_cell_refinement 'Apex II release 2010, Bruker AXS, Inc.'
_computing_data_collection 'Apex II release 2010, Bruker AXS, Inc.'
_computing_data_reduction 'Apex II release 2010, Bruker AXS, Inc.'
_computing_molecular_graphics 'XP SHELXTL/PC, Siemens Analytical'
_computing_publication_material 'XL SHELXTL/PC, Siemens Analytical'
_computing_structure_refinement 'Shelxl-2014/7, Sheldrick, G. M.'
_computing_structure_solution
;

Sheldrick, G. M. (2015).  SHELXT.  Acta Cryst. A71, 3-8.

;
_diffrn_ambient_temperature 100(2)
_diffrn_measured_fraction_theta_full 1.000
_diffrn_measured_fraction_theta_max 0.997
_diffrn_measurement_device_type 'Nonius Kappa CCD with Bruker Apex II detector'
_diffrn_measurement_method \w-scans
_diffrn_radiation_type MoK\a
_diffrn_radiation_wavelength 0.71073
_diffrn_reflns_av_R_equivalents 0.0439
_diffrn_reflns_av_unetI/netI 0.0260
_diffrn_reflns_Laue_measured_fraction_full 1.000
_diffrn_reflns_Laue_measured_fraction_max 0.997
_diffrn_reflns_limit_h_max 13
_diffrn_reflns_limit_h_min -13
_diffrn_reflns_limit_k_max 41
_diffrn_reflns_limit_k_min -41
_diffrn_reflns_limit_l_max 15
_diffrn_reflns_limit_l_min -15
_diffrn_reflns_number 32407
_diffrn_reflns_point_group_measured_fraction_full 1.000
_diffrn_reflns_point_group_measured_fraction_max 0.997
_diffrn_reflns_theta_full 25.242
_diffrn_reflns_theta_max 27.963
_diffrn_reflns_theta_min 1.896
_diffrn_source 'sealed microfocus tube'
_exptl_absorpt_coefficient_mu 0.614
_exptl_absorpt_correction_T_max 1.00
_exptl_absorpt_correction_T_min 0.869
_exptl_absorpt_correction_type multi-scan
_exptl_absorpt_process_details
;
SADABS.  G. M. Sheldrick.
;
_exptl_crystal_colour black
_exptl_crystal_density_diffrn 1.627
_exptl_crystal_description prisms
_exptl_crystal_F_000 1824
_exptl_crystal_size_max 0.500
_exptl_crystal_size_mid 0.429
_exptl_crystal_size_min 0.200
_refine_diff_density_max 0.451
_refine_diff_density_min -0.334
_refine_diff_density_rms 0.058
_refine_ls_extinction_method none
_refine_ls_goodness_of_fit_ref 1.066
_refine_ls_hydrogen_treatment mixed
_refine_ls_matrix_type full
_refine_ls_number_parameters 415
_refine_ls_number_reflns 4403
_refine_ls_number_restraints 501
_refine_ls_restrained_S_all 1.047
_refine_ls_R_factor_all 0.0368
_refine_ls_R_factor_gt 0.0307
_refine_ls_shift/su_max 0.002
_refine_ls_shift/su_mean 0.000
_refine_ls_structure_factor_coef Fsqd
_refine_ls_weighting_details 'w=1/[\s^2^(Fo^2^)+(0.0457P)^2^+2.8507P] where P=(Fo^2^+2Fc^2^)/3'
_refine_ls_weighting_scheme calc
_refine_ls_wR_factor_gt 0.0804
_refine_ls_wR_factor_ref 0.0826
_reflns_Friedel_coverage 0.000
_reflns_number_gt 3823
_reflns_number_total 4403
_reflns_threshold_expression 'I > 2\s(I)'
_cod_data_source_file am6b11657_si_002.cif
_cod_data_source_block shelx
_cod_original_sg_symbol_H-M 'I 2/a'
_cod_database_code 4516619
_shelx_shelxl_version_number 2014/7
_shelx_space_group_comment
;
The symmetry employed for this shelxl refinement is uniquely defined
by the following loop, which should always be used as a source of
symmetry information in preference to the above space-group names.
They are only intended as comments.
;
_shelx_estimated_absorpt_t_min 0.749
_shelx_estimated_absorpt_t_max 0.887

loop_
_space_group_symop_operation_xyz
'x, y, z'
'-x+1/2, y, -z'
'x+1/2, y+1/2, z+1/2'
'-x+1, y+1/2, -z+1/2'
'-x, -y, -z'
'x-1/2, -y, z'
'-x+1/2, -y+1/2, -z+1/2'
'x, -y+1/2, z+1/2'

loop_
_atom_site_label
_atom_site_type_symbol
_atom_site_fract_x
_atom_site_fract_y
_atom_site_fract_z
_atom_site_U_iso_or_equiv
_atom_site_adp_type
_atom_site_occupancy
_atom_site_site_symmetry_order
_atom_site_calc_flag
_atom_site_refinement_flags_posn
_atom_site_refinement_flags_adp
_atom_site_refinement_flags_occupancy
_atom_site_disorder_assembly
_atom_site_disorder_group
C1 C 0.82651(13) 0.72683(4) 0.42500(11) 0.0114(3) Uani 1 1 d . U . . .
C2 C 0.89561(13) 0.69776(4) 0.34748(12) 0.0117(3) Uani 1 1 d . U . . .
C3 C 0.98297(14) 0.70950(5) 0.26266(12) 0.0155(3) Uani 1 1 d . U . . .
H3 H 1.0078 0.7381 0.2544 0.019 Uiso 1 1 calc R U . . .
C4 C 1.03377(14) 0.67901(5) 0.18993(12) 0.0168(3) Uani 1 1 d . U . . .
H4 H 1.0939 0.6864 0.1315 0.020 Uiso 1 1 calc R U . . .
C5 C 0.99530(14) 0.63747(5) 0.20395(12) 0.0155(3) Uani 1 1 d . U . . .
H5 H 1.0268 0.6162 0.1538 0.019 Uiso 1 1 calc R U . . .
C6 C 0.91013(13) 0.62747(4) 0.29232(12) 0.0127(3) Uani 1 1 d . U . . .
H6 H 0.8849 0.5990 0.3020 0.015 Uiso 1 1 calc R U . . .
C7 C 0.82986(13) 0.77037(4) 0.42424(12) 0.0128(3) Uani 1 1 d . U . . .
H7 H 0.8858 0.7848 0.3728 0.015 Uiso 1 1 calc R U . . .
C8 C 0.7500 0.79297(6) 0.5000 0.0119(4) Uani 1 2 d DS TU P . .
C13 C 0.65982(13) 0.56694(4) 0.43142(11) 0.0109(3) Uani 1 1 d . U . . .
C14 C 0.56927(13) 0.59615(4) 0.36689(11) 0.0110(3) Uani 1 1 d . U . . .
C15 C 0.46784(13) 0.58419(4) 0.28814(12) 0.0135(3) Uani 1 1 d . U . . .
H15 H 0.4544 0.5554 0.2691 0.016 Uiso 1 1 calc R U . . .
C16 C 0.38610(14) 0.61495(5) 0.23743(12) 0.0158(3) Uani 1 1 d . U . . .
H16 H 0.3167 0.6075 0.1825 0.019 Uiso 1 1 calc R U . . .
C17 C 0.40722(14) 0.65663(4) 0.26798(12) 0.0150(3) Uani 1 1 d . U . . .
H17 H 0.3510 0.6780 0.2359 0.018 Uiso 1 1 calc R U . . .
C18 C 0.51146(13) 0.66664(4) 0.34607(12) 0.0128(3) Uani 1 1 d . U . . .
H18 H 0.5258 0.6953 0.3663 0.015 Uiso 1 1 calc R U . . .
C19 C 0.65746(13) 0.52347(4) 0.42891(12) 0.0126(3) Uani 1 1 d . U . . .
H19 H 0.5942 0.5090 0.3798 0.015 Uiso 1 1 calc R U . . .
C20 C 0.7500 0.50092(6) 0.5000 0.0120(4) Uani 1 2 d DS TU P . .
N1 N 0.7500 0.70590(5) 0.5000 0.0106(3) Uani 1 2 d S TU P . .
N2 N 0.86201(11) 0.65655(4) 0.36465(10) 0.0112(2) Uani 1 1 d . U . . .
N3 N 0.7500 0.58807(5) 0.5000 0.0104(3) Uani 1 2 d S TU P . .
N4 N 0.59307(11) 0.63736(4) 0.39429(10) 0.0108(2) Uani 1 1 d . U . . .
S1 S 0.8532(3) 0.86723(7) 0.4231(2) 0.0153(4) Uani 0.5 1 d D U P A -1
C9 C 0.7444(12) 0.83912(7) 0.5037(11) 0.0126(8) Uani 0.5 1 d D U P A -1
C10 C 0.6612(11) 0.8653(3) 0.5642(10) 0.032(4) Uani 0.5 1 d D U P A -1
H10 H 0.5940 0.8558 0.6137 0.039 Uiso 0.5 1 calc R U P A -1
C11 C 0.6895(15) 0.90850(19) 0.5424(15) 0.0188(15) Uani 0.5 1 d D U P A -1
H11 H 0.6429 0.9311 0.5763 0.023 Uiso 0.5 1 calc R U P A -1
C12 C 0.7895(14) 0.91392(19) 0.4686(15) 0.020(2) Uani 0.5 1 d D U P A -1
H12 H 0.8207 0.9406 0.4448 0.023 Uiso 0.5 1 calc R U P A -1
S2 S 0.6439(2) 0.42717(6) 0.4110(2) 0.0134(3) Uani 0.5 1 d D U P B -1
C21 C 0.7555(13) 0.45490(7) 0.4988(12) 0.0119(7) Uani 0.5 1 d D U P B -1
C22 C 0.8366(9) 0.4277(3) 0.5648(7) 0.023(2) Uani 0.5 1 d D U P B -1
H22 H 0.9048 0.4367 0.6189 0.028 Uiso 0.5 1 calc R U P B -1
C23 C 0.8061(16) 0.3852(2) 0.5424(15) 0.0145(17) Uani 0.5 1 d D U P B -1
H23 H 0.8518 0.3625 0.5797 0.017 Uiso 0.5 1 calc R U P B -1
C24 C 0.7041(17) 0.3803(2) 0.4615(16) 0.015(2) Uani 0.5 1 d D U P B -1
H24 H 0.6706 0.3537 0.4362 0.018 Uiso 0.5 1 calc R U P B -1
Fe1 Fe 0.7500 0.64696(2) 0.5000 0.00864(8) Uani 1 2 d S TU P . .
F1 F 0.3297(13) 0.7771(3) 0.5681(9) 0.049(3) Uani 0.34 1 d D U P C -1
F2 F 0.3259(7) 0.73620(15) 0.4072(5) 0.0421(12) Uani 0.34 1 d D U P C -1
F3 F 0.1913(7) 0.72196(16) 0.5554(6) 0.0598(17) Uani 0.34 1 d D U P C -1
F4 F 0.1530(13) 0.7781(3) 0.4419(8) 0.045(3) Uani 0.34 1 d D U P C -1
B1 B 0.2505(10) 0.75295(17) 0.4930(8) 0.021(2) Uani 0.34 1 d D U P C -1
F1A F 0.2975(11) 0.7877(3) 0.5383(9) 0.033(2) Uani 0.16 1 d D U P D -2
F2A F 0.2530(11) 0.7526(3) 0.3692(6) 0.052(2) Uani 0.16 1 d D U P D -2
F3A F 0.1231(7) 0.7437(3) 0.5240(10) 0.047(2) Uani 0.16 1 d D U P D -2
F4A F 0.3285(11) 0.7168(3) 0.5228(11) 0.067(3) Uani 0.16 1 d D U P D -2
B1A B 0.2506(9) 0.7506(3) 0.4896(8) 0.016(4) Uani 0.16 1 d D U P D -2
F5 F 0.3868(3) 0.55317(11) 0.0062(3) 0.0678(10) Uani 0.5 1 d D U P E -1
F6 F 0.2404(6) 0.51069(16) 0.0904(6) 0.0559(14) Uani 0.5 1 d D U P E -1
F7 F 0.1752(3) 0.57289(10) 0.0167(3) 0.0608(9) Uani 0.5 1 d D U P E -1
F8 F 0.2311(7) 0.52076(17) -0.1060(6) 0.0612(16) Uani 0.5 1 d D U P E -1
B2 B 0.2577(7) 0.53923(10) 0.0015(8) 0.0315(8) Uani 0.5 1 d D U P E -1
O1 O 0.47209(18) 0.47450(4) 0.21359(13) 0.0420(4) Uani 1 1 d . U . . .
H1O H 0.400(4) 0.4839(10) 0.166(3) 0.099(11) Uiso 1 1 d . . . . .
H2O H 0.545(4) 0.4740(13) 0.152(4) 0.139(16) Uiso 1 1 d . . . . .

loop_
_atom_site_aniso_label
_atom_site_aniso_U_11
_atom_site_aniso_U_22
_atom_site_aniso_U_33
_atom_site_aniso_U_23
_atom_site_aniso_U_13
_atom_site_aniso_U_12
C1 0.0089(6) 0.0126(6) 0.0128(6) 0.0004(5) -0.0001(5) -0.0002(5)
C2 0.0108(6) 0.0112(6) 0.0131(6) 0.0008(5) -0.0006(5) 0.0010(5)
C3 0.0154(7) 0.0153(6) 0.0161(7) 0.0026(5) 0.0025(5) -0.0002(5)
C4 0.0144(7) 0.0218(7) 0.0145(7) 0.0031(5) 0.0039(5) 0.0020(5)
C5 0.0146(7) 0.0191(7) 0.0127(6) -0.0021(5) 0.0000(5) 0.0041(5)
C6 0.0114(6) 0.0132(6) 0.0133(6) -0.0008(5) -0.0022(5) 0.0022(5)
C7 0.0129(7) 0.0119(6) 0.0137(6) 0.0017(5) 0.0010(5) -0.0018(5)
C8 0.0122(9) 0.0105(8) 0.0126(9) 0.000 -0.0029(7) 0.000
C13 0.0107(6) 0.0118(6) 0.0104(6) -0.0001(5) 0.0018(5) -0.0004(5)
C14 0.0107(6) 0.0105(6) 0.0122(6) 0.0006(5) 0.0032(5) 0.0002(5)
C15 0.0125(6) 0.0133(6) 0.0147(6) -0.0007(5) 0.0019(5) -0.0014(5)
C16 0.0125(6) 0.0212(7) 0.0138(7) 0.0005(5) -0.0006(5) -0.0006(5)
C17 0.0131(7) 0.0174(7) 0.0146(6) 0.0036(5) 0.0009(5) 0.0032(5)
C18 0.0128(6) 0.0120(6) 0.0139(6) 0.0024(5) 0.0031(5) 0.0011(5)
C19 0.0114(6) 0.0126(6) 0.0137(6) -0.0016(5) 0.0009(5) -0.0016(5)
C20 0.0122(9) 0.0098(8) 0.0143(9) 0.000 0.0038(7) 0.000
N1 0.0092(7) 0.0114(7) 0.0113(7) 0.000 0.0002(6) 0.000
N2 0.0093(5) 0.0115(5) 0.0126(5) 0.0003(4) -0.0007(4) 0.0010(4)
N3 0.0093(7) 0.0108(7) 0.0111(7) 0.000 0.0019(6) 0.000
N4 0.0104(5) 0.0111(5) 0.0112(5) 0.0004(4) 0.0026(4) -0.0001(4)
S1 0.0206(6) 0.0090(7) 0.0164(6) 0.0014(4) 0.0038(5) -0.0029(5)
C9 0.0135(19) 0.0114(9) 0.0129(15) 0.004(4) 0.0004(12) -0.009(3)
C10 0.037(5) 0.030(5) 0.030(5) 0.008(3) 0.000(3) -0.011(3)
C11 0.022(4) 0.017(3) 0.018(3) -0.004(3) 0.007(2) 0.004(3)
C12 0.027(5) 0.0065(18) 0.025(4) 0.0012(18) 0.002(3) 0.0017(18)
S2 0.0134(6) 0.0080(5) 0.0188(7) -0.0006(4) 0.0004(5) -0.0009(4)
C21 0.0112(19) 0.0101(9) 0.0146(10) -0.002(4) 0.0033(11) -0.005(4)
C22 0.021(4) 0.025(3) 0.024(4) -0.008(2) 0.010(3) -0.009(2)
C23 0.010(3) 0.020(3) 0.014(3) 0.005(3) 0.0009(18) 0.006(3)
C24 0.024(4) 0.0037(19) 0.017(3) 0.0034(17) 0.007(2) 0.0022(17)
Fe1 0.00876(14) 0.00714(13) 0.01004(14) 0.000 0.00089(9) 0.000
F1 0.039(4) 0.059(5) 0.048(5) -0.036(4) -0.013(3) -0.003(4)
F2 0.046(3) 0.029(3) 0.054(4) -0.010(2) 0.026(2) 0.007(2)
F3 0.075(4) 0.038(3) 0.068(4) 0.019(3) 0.023(4) -0.022(3)
F4 0.036(4) 0.064(5) 0.034(3) -0.015(3) -0.006(3) 0.034(4)
B1 0.021(3) 0.020(3) 0.022(3) -0.003(5) 0.003(3) -0.008(5)
F1A 0.034(6) 0.038(5) 0.028(5) -0.019(4) 0.020(4) -0.026(4)
F2A 0.076(6) 0.055(5) 0.026(4) 0.002(4) -0.003(4) -0.037(5)
F3A 0.024(4) 0.050(5) 0.070(6) -0.016(5) 0.015(4) -0.019(4)
F4A 0.069(6) 0.046(5) 0.084(6) -0.004(5) -0.023(6) 0.034(4)
B1A 0.017(6) 0.012(5) 0.019(6) 0.000(5) 0.002(6) -0.009(6)
F5 0.054(2) 0.077(3) 0.072(2) -0.019(2) 0.0095(17) -0.0275(17)
F6 0.073(3) 0.033(2) 0.061(3) 0.016(2) -0.004(2) -0.0051(19)
F7 0.082(2) 0.056(2) 0.0422(15) -0.0082(15) -0.0139(17) 0.0401(17)
F8 0.085(3) 0.052(3) 0.044(2) -0.022(2) -0.022(2) 0.007(2)
B2 0.043(2) 0.0212(13) 0.0302(15) -0.002(5) -0.0073(15) -0.004(4)
O1 0.0595(10) 0.0325(7) 0.0325(7) -0.0002(6) -0.0143(7) -0.0019(7)

loop_
_atom_type_symbol
_atom_type_description
_atom_type_scat_dispersion_real
_atom_type_scat_dispersion_imag
_atom_type_scat_source
C C 0.0033 0.0016 'International Tables Vol C Tables 4.2.6.8 and 6.1.1.4'
H H 0.0000 0.0000 'International Tables Vol C Tables 4.2.6.8 and 6.1.1.4'
N N 0.0061 0.0033 'International Tables Vol C Tables 4.2.6.8 and 6.1.1.4'
F F 0.0171 0.0103 'International Tables Vol C Tables 4.2.6.8 and 6.1.1.4'
S S 0.1246 0.1234 'International Tables Vol C Tables 4.2.6.8 and 6.1.1.4'
Fe Fe 0.3463 0.8444 'International Tables Vol C Tables 4.2.6.8 and 6.1.1.4'
B B 0.0013 0.0007 'International Tables Vol C Tables 4.2.6.8 and 6.1.1.4'
O O 0.0106 0.0060 'International Tables Vol C Tables 4.2.6.8 and 6.1.1.4'

loop_
_geom_angle_atom_site_label_1
_geom_angle_atom_site_label_2
_geom_angle_atom_site_label_3
_geom_angle
_geom_angle_site_symmetry_1
_geom_angle_site_symmetry_3
N1 C1 C7 120.75(13) . .
N1 C1 C2 111.54(12) . .
C7 C1 C2 127.67(12) . .
N2 C2 C3 121.69(12) . .
N2 C2 C1 112.88(12) . .
C3 C2 C1 125.40(12) . .
C2 C3 C4 119.33(13) . .
C2 C3 H3 120.3 . .
C4 C3 H3 120.3 . .
C5 C4 C3 118.99(13) . .
C5 C4 H4 120.5 . .
C3 C4 H4 120.5 . .
C4 C5 C6 119.07(13) . .
C4 C5 H5 120.5 . .
C6 C5 H5 120.5 . .
N2 C6 C5 122.57(13) . .
N2 C6 H6 118.7 . .
C5 C6 H6 118.7 . .
C1 C7 C8 119.58(13) . .
C1 C7 H7 120.2 . .
C8 C7 H7 120.2 . .
C7 C8 C7 118.35(17) . 2_656
C7 C8 C9 123.6(5) . .
C7 C8 C9 118.1(4) 2_656 .
N3 C13 C19 121.27(12) . .
N3 C13 C14 111.21(12) . .
C19 C13 C14 127.50(12) . .
N4 C14 C15 121.97(12) . .
N4 C14 C13 112.98(11) . .
C15 C14 C13 125.04(12) . .
C14 C15 C16 119.02(13) . .
C14 C15 H15 120.5 . .
C16 C15 H15 120.5 . .
C17 C16 C15 119.14(13) . .
C17 C16 H16 120.4 . .
C15 C16 H16 120.4 . .
C16 C17 C18 119.10(13) . .
C16 C17 H17 120.4 . .
C18 C17 H17 120.4 . .
N4 C18 C17 122.54(13) . .
N4 C18 H18 118.7 . .
C17 C18 H18 118.7 . .
C13 C19 C20 119.17(13) . .
C13 C19 H19 120.4 . .
C20 C19 H19 120.4 . .
C19 C20 C19 118.68(17) . 2_656
C19 C20 C21 121.9(4) . .
C19 C20 C21 119.4(4) 2_656 .
C1 N1 C1 120.94(16) 2_656 .
C1 N1 Fe1 119.53(8) 2_656 .
C1 N1 Fe1 119.53(8) . .
C6 N2 C2 118.25(12) . .
C6 N2 Fe1 127.37(10) . .
C2 N2 Fe1 114.35(9) . .
C13 N3 C13 120.43(16) 2_656 .
C13 N3 Fe1 119.78(8) 2_656 .
C13 N3 Fe1 119.78(8) . .
C18 N4 C14 118.18(12) . .
C18 N4 Fe1 127.15(9) . .
C14 N4 Fe1 114.65(9) . .
C12 S1 C9 91.9(4) . .
C10 C9 C8 129.7(8) . .
C10 C9 S1 111.5(4) . .
C8 C9 S1 118.7(6) . .
C9 C10 C11 111.3(6) . .
C9 C10 H10 124.4 . .
C11 C10 H10 124.4 . .
C12 C11 C10 113.0(7) . .
C12 C11 H11 123.5 . .
C10 C11 H11 123.5 . .
C11 C12 S1 112.2(6) . .
C11 C12 H12 123.9 . .
S1 C12 H12 123.9 . .
C24 S2 C21 92.1(4) . .
C22 C21 C20 129.7(8) . .
C22 C21 S2 110.6(3) . .
C20 C21 S2 119.7(6) . .
C21 C22 C23 112.4(5) . .
C21 C22 H22 123.8 . .
C23 C22 H22 123.8 . .
C24 C23 C22 112.8(6) . .
C24 C23 H23 123.6 . .
C22 C23 H23 123.6 . .
C23 C24 S2 112.1(6) . .
C23 C24 H24 124.0 . .
S2 C24 H24 124.0 . .
N3 Fe1 N1 180.0 . .
N3 Fe1 N4 81.09(3) . 2_656
N1 Fe1 N4 98.91(3) . 2_656
N3 Fe1 N4 81.09(3) . .
N1 Fe1 N4 98.91(3) . .
N4 Fe1 N4 162.18(7) 2_656 .
N3 Fe1 N2 98.89(3) . .
N1 Fe1 N2 81.11(3) . .
N4 Fe1 N2 91.93(5) 2_656 .
N4 Fe1 N2 90.81(5) . .
N3 Fe1 N2 98.88(3) . 2_656
N1 Fe1 N2 81.12(3) . 2_656
N4 Fe1 N2 90.81(5) 2_656 2_656
N4 Fe1 N2 91.93(5) . 2_656
N2 Fe1 N2 162.23(7) . 2_656
F3 B1 F2 111.0(5) . .
F3 B1 F4 108.7(6) . .
F2 B1 F4 109.2(6) . .
F3 B1 F1 109.2(6) . .
F2 B1 F1 109.7(6) . .
F4 B1 F1 108.9(4) . .
F4A B1A F3A 109.1(9) . .
F4A B1A F2A 106.2(9) . .
F3A B1A F2A 110.3(8) . .
F4A B1A F1A 112.1(9) . .
F3A B1A F1A 109.1(8) . .
F2A B1A F1A 110.0(8) . .
F7 B2 F5 108.7(4) . .
F7 B2 F8 110.4(5) . .
F5 B2 F8 108.8(6) . .
F7 B2 F6 109.0(5) . .
F5 B2 F6 109.4(5) . .
F8 B2 F6 110.5(3) . .
H1O O1 H2O 99(3) . .

loop_
_geom_bond_atom_site_label_1
_geom_bond_atom_site_label_2
_geom_bond_distance
_geom_bond_site_symmetry_2
C1 N1 1.3515(15) .
C1 C7 1.3859(18) .
C1 C2 1.4750(18) .
C2 N2 1.3708(17) .
C2 C3 1.3869(19) .
C3 C4 1.389(2) .
C3 H3 0.9500 .
C4 C5 1.389(2) .
C4 H4 0.9500 .
C5 C6 1.389(2) .
C5 H5 0.9500 .
C6 N2 1.3443(18) .
C6 H6 0.9500 .
C7 C8 1.4041(16) .
C7 H7 0.9500 .
C8 C7 1.4042(16) 2_656
C8 C9 1.470(3) .
C13 N3 1.3537(15) .
C13 C19 1.3837(18) .
C13 C14 1.4779(18) .
C14 N4 1.3673(17) .
C14 C15 1.3865(19) .
C15 C16 1.3901(19) .
C15 H15 0.9500 .
C16 C17 1.386(2) .
C16 H16 0.9500 .
C17 C18 1.387(2) .
C17 H17 0.9500 .
C18 N4 1.3456(17) .
C18 H18 0.9500 .
C19 C20 1.4075(16) .
C19 H19 0.9500 .
C20 C19 1.4076(16) 2_656
C20 C21 1.466(3) .
N1 C1 1.3515(15) 2_656
N1 Fe1 1.8758(16) .
N2 Fe1 1.9752(12) .
N3 C13 1.3536(15) 2_656
N3 Fe1 1.8743(16) .
N4 Fe1 1.9731(11) .
S1 C12 1.709(7) .
S1 C9 1.713(8) .
C9 C10 1.387(9) .
C10 C11 1.427(11) .
C10 H10 0.9500 .
C11 C12 1.351(5) .
C11 H11 0.9500 .
C12 H12 0.9500 .
S2 C24 1.703(8) .
S2 C21 1.718(8) .
C21 C22 1.391(8) .
C22 C23 1.406(10) .
C22 H22 0.9500 .
C23 C24 1.362(4) .
C23 H23 0.9500 .
C24 H24 0.9500 .
Fe1 N4 1.9730(11) 2_656
Fe1 N2 1.9752(12) 2_656
F1 B1 1.380(6) .
F2 B1 1.372(6) .
F3 B1 1.369(6) .
F4 B1 1.379(6) .
F1A B1A 1.381(7) .
F2A B1A 1.378(7) .
F3A B1A 1.376(7) .
F4A B1A 1.374(7) .
F5 B2 1.373(6) .
F6 B2 1.378(5) .
F7 B2 1.372(5) .
F8 B2 1.378(6) .
O1 H1O 0.94(4) .
O1 H2O 1.03(5) .

loop_
_geom_hbond_atom_site_label_D
_geom_hbond_atom_site_label_H
_geom_hbond_atom_site_label_A
_geom_hbond_distance_DH
_geom_hbond_distance_HA
_geom_hbond_distance_DA
_geom_hbond_angle_DHA
_geom_hbond_site_symmetry_A
O1 H1O F6 0.94(4) 1.99(4) 2.913(6) 169(3) .
O1 H1O F8 0.94(4) 1.88(4) 2.768(6) 158(3) 2
O1 H2O F5 1.03(5) 2.15(4) 3.065(4) 147(3) 5_665
O1 H2O F6 1.03(5) 2.18(5) 3.135(8) 153(3) 6_665
O1 H2O F7 1.03(5) 2.56(4) 3.450(4) 145(3) 6_665
O1 H2O F8 1.03(5) 2.35(4) 3.283(8) 150(3) 5_665

loop_
_geom_torsion_atom_site_label_1
_geom_torsion_atom_site_label_2
_geom_torsion_atom_site_label_3
_geom_torsion_atom_site_label_4
_geom_torsion
_geom_torsion_site_symmetry_1
_geom_torsion_site_symmetry_4
N1 C1 C2 N2 3.04(15) . .
C7 C1 C2 N2 -174.63(13) . .
N1 C1 C2 C3 -178.79(12) . .
C7 C1 C2 C3 3.5(2) . .
N2 C2 C3 C4 2.6(2) . .
C1 C2 C3 C4 -175.38(13) . .
C2 C3 C4 C5 0.2(2) . .
C3 C4 C5 C6 -1.8(2) . .
C4 C5 C6 N2 0.7(2) . .
N1 C1 C7 C8 -1.79(18) . .
C2 C1 C7 C8 175.68(11) . .
C1 C7 C8 C7 0.88(9) . 2_656
C1 C7 C8 C9 -178.6(7) . .
N3 C13 C14 N4 -2.54(15) . .
C19 C13 C14 N4 176.09(13) . .
N3 C13 C14 C15 178.81(12) . .
C19 C13 C14 C15 -2.6(2) . .
N4 C14 C15 C16 -1.4(2) . .
C13 C14 C15 C16 177.12(13) . .
C14 C15 C16 C17 -0.7(2) . .
C15 C16 C17 C18 1.6(2) . .
C16 C17 C18 N4 -0.4(2) . .
N3 C13 C19 C20 0.61(18) . .
C14 C13 C19 C20 -177.89(11) . .
C13 C19 C20 C19 -0.29(9) . 2_656
C13 C19 C20 C21 -178.1(8) . .
C7 C1 N1 C1 0.91(9) . 2_656
C2 C1 N1 C1 -176.94(12) . 2_656
C7 C1 N1 Fe1 -179.09(9) . .
C2 C1 N1 Fe1 3.06(12) . .
C5 C6 N2 C2 2.07(19) . .
C5 C6 N2 Fe1 -175.76(10) . .
C3 C2 N2 C6 -3.73(19) . .
C1 C2 N2 C6 174.51(11) . .
C3 C2 N2 Fe1 174.38(10) . .
C1 C2 N2 Fe1 -7.37(14) . .
C19 C13 N3 C13 -0.31(9) . 2_656
C14 C13 N3 C13 178.41(12) . 2_656
C19 C13 N3 Fe1 179.69(9) . .
C14 C13 N3 Fe1 -1.59(12) . .
C17 C18 N4 C14 -1.7(2) . .
C17 C18 N4 Fe1 176.74(10) . .
C15 C14 N4 C18 2.61(19) . .
C13 C14 N4 C18 -176.08(11) . .
C15 C14 N4 Fe1 -176.01(10) . .
C13 C14 N4 Fe1 5.29(14) . .
C7 C8 C9 C10 172.5(7) . .
C7 C8 C9 C10 -6.9(12) 2_656 .
C7 C8 C9 S1 -7.2(12) . .
C7 C8 C9 S1 173.4(5) 2_656 .
C12 S1 C9 C10 -0.04(14) . .
C12 S1 C9 C8 179.7(14) . .
C8 C9 C10 C11 -179.7(17) . .
S1 C9 C10 C11 -0.04(18) . .
C9 C10 C11 C12 0.1(3) . .
C10 C11 C12 S1 -0.1(4) . .
C9 S1 C12 C11 0.1(3) . .
C19 C20 C21 C22 -177.9(9) . .
C19 C20 C21 C22 4.4(16) 2_656 .
C19 C20 C21 S2 -1.5(13) . .
C19 C20 C21 S2 -179.3(6) 2_656 .
C24 S2 C21 C22 0.05(14) . .
C24 S2 C21 C20 -176.9(17) . .
C20 C21 C22 C23 177(2) . .
S2 C21 C22 C23 0.06(18) . .
C21 C22 C23 C24 -0.2(3) . .
C22 C23 C24 S2 0.2(4) . .
C21 S2 C24 C23 -0.1(3) . .
C13 N3 Fe1 N4 3.54(7) 2_656 2_656
C13 N3 Fe1 N4 -176.46(7) . 2_656
C13 N3 Fe1 N4 -176.46(7) 2_656 .
C13 N3 Fe1 N4 3.54(7) . .
C13 N3 Fe1 N2 94.11(7) 2_656 .
C13 N3 Fe1 N2 -85.89(7) . .
C13 N3 Fe1 N2 -85.89(7) 2_656 2_656
C13 N3 Fe1 N2 94.11(7) . 2_656
C1 N1 Fe1 N4 -95.05(7) 2_656 2_656
C1 N1 Fe1 N4 84.95(7) . 2_656
C1 N1 Fe1 N4 84.95(7) 2_656 .
C1 N1 Fe1 N4 -95.05(7) . .
C1 N1 Fe1 N2 174.38(7) 2_656 .
C1 N1 Fe1 N2 -5.62(7) . .
C1 N1 Fe1 N2 -5.62(7) 2_656 2_656
C1 N1 Fe1 N2 174.38(7) . 2_656
